data_4025218
loop_
_publ_author_name
'Jeff R. Henderson'
'Julian P. Chesterman'
'Masood Parvez'
'Brian A. Keay'

_publ_contact_author
;
    Masood Parvez
    Department of Chemistry
    University of Calgary
    2500 University Drive N.W.
    Calgary, Alberta, Canada T2N 1N4  
;
_publ_contact_author_email ' parvez@ucalgary.ca '
_publ_contact_author_fax ' (403)289-9488 '
_publ_contact_author_phone ' (403)220-5348 '
_publ_section_title
;
 Diastereoselective Diels-Alder Reactions with an Allenyl-Containing
 Spiro-Amido Chiral Auxiliary
;
_journal_name_full 'Journal of Organic Chemistry'
_journal_page_first 988
_journal_page_last 991
_journal_paper_doi 10.1021/jo902556b
_journal_volume 75
_journal_year 2010
_chemical_formula_moiety 'C32 H37 N O3'
_chemical_formula_sum 'C32 H37 N O3'
_chemical_formula_weight 483.63
_chemical_name_systematic
;
 ?
;
_space_group_IT_number 15
_symmetry_cell_setting monoclinic
_symmetry_space_group_name_Hall '-C 2yc'
_symmetry_space_group_name_H-M 'C 1 2/c 1'
_atom_sites_solution_hydrogens geom
_atom_sites_solution_primary direct
_atom_sites_solution_secondary difmap
_audit_creation_method SHELXL-97
_cell_angle_alpha 90.00
_cell_angle_beta 104.578(2)
_cell_angle_gamma 90.00
_cell_formula_units_Z 16
_cell_length_a 41.4565(14)
_cell_length_b 13.3049(4)
_cell_length_c 20.3912(4)
_cell_measurement_reflns_used 10694
_cell_measurement_temperature 173(2)
_cell_measurement_theta_max 27.5
_cell_measurement_theta_min 1.0
_cell_volume 10885.2(5)
_computing_cell_refinement 'HKL DENZO (Otwinowski & Minor, 1997)'
_computing_data_collection 'COLLECT (Hooft, 1998)'
_computing_data_reduction 'SCALEPACK (Otwinowski & Minor, 1997)'
_computing_molecular_graphics 'ORTEP-3 (Farrugia, 1997)'
_computing_publication_material 'SHELXL-97 (Sheldrick, 2008)'
_computing_structure_refinement 'SHELXL-97 (Sheldrick, 2008)'
_computing_structure_solution 'SIR92 (Altomare et al., 1991)'
_diffrn_ambient_temperature 173(2)
_diffrn_measured_fraction_theta_full 0.970
_diffrn_measured_fraction_theta_max 0.970
_diffrn_measurement_device_type 'Bruker APEX2 CCD'
_diffrn_measurement_method ' \w and \f '
_diffrn_radiation_monochromator graphite
_diffrn_radiation_source 'fine-focus sealed tube'
_diffrn_radiation_type MoK\a
_diffrn_radiation_wavelength 0.71073
_diffrn_reflns_av_R_equivalents 0.0518
_diffrn_reflns_av_sigmaI/netI 0.0731
_diffrn_reflns_limit_h_max 53
_diffrn_reflns_limit_h_min -53
_diffrn_reflns_limit_k_max 17
_diffrn_reflns_limit_k_min -13
_diffrn_reflns_limit_l_max 26
_diffrn_reflns_limit_l_min -26
_diffrn_reflns_number 18340
_diffrn_reflns_theta_full 27.51
_diffrn_reflns_theta_max 27.51
_diffrn_reflns_theta_min 2.71
_diffrn_standards_number 0
_exptl_absorpt_coefficient_mu 0.075
_exptl_absorpt_correction_T_max 0.9970
_exptl_absorpt_correction_T_min 0.9867
_exptl_absorpt_correction_type multi-scan
_exptl_absorpt_process_details 'SORTAV: (Blessing, 1997)'
_exptl_crystal_colour plate
_exptl_crystal_density_diffrn 1.180
_exptl_crystal_density_method 'not measured'
_exptl_crystal_description block
_exptl_crystal_F_000 4160
_exptl_crystal_size_max 0.18
_exptl_crystal_size_mid 0.12
_exptl_crystal_size_min 0.04
_refine_diff_density_max 0.279
_refine_diff_density_min -0.307
_refine_diff_density_rms 0.062
_refine_ls_extinction_method none
_refine_ls_goodness_of_fit_ref 1.562
_refine_ls_hydrogen_treatment constr
_refine_ls_matrix_type full
_refine_ls_number_parameters 663
_refine_ls_number_reflns 12155
_refine_ls_number_restraints 6
_refine_ls_restrained_S_all 1.562
_refine_ls_R_factor_all 0.1514
_refine_ls_R_factor_gt 0.0908
_refine_ls_shift/su_max 0.000
_refine_ls_shift/su_mean 0.000
_refine_ls_structure_factor_coef Fsqd
_refine_ls_weighting_details 'calc w=1/[\s^2^(Fo^2^)+(0.0240P)^2^+8.00P] where P=(Fo^2^+2Fc^2^)/3'
_refine_ls_weighting_scheme calc
_refine_ls_wR_factor_gt 0.1436
_refine_ls_wR_factor_ref 0.1684
_reflns_number_gt 7823
_reflns_number_total 12155
_reflns_threshold_expression >2sigma(I)
_cod_data_source_file jo902556b_si_006.cif
_cod_data_source_block Compound_I
_cod_depositor_comments
;
The following automatic conversions were performed:

'_symmetry_cell_setting' value 'Monoclinic' changed to 'monoclinic'
according to the built-in table from CIF Core dictionary named
'cif_core.dic' version 2.4.1 from 2010-06-29.

Automatic conversion script
Id: cif_fix_values 1646 2011-03-28 12:23:43Z adriana 
;
_cod_original_sg_symbol_H-M 'C 2/c'
_cod_database_code 4025218

loop_
_symmetry_equiv_pos_as_xyz
'x, y, z'
'-x, y, -z+1/2'
'x+1/2, y+1/2, z'
'-x+1/2, y+1/2, -z+1/2'
'-x, -y, -z'
'x, -y, z-1/2'
'-x+1/2, -y+1/2, -z'
'x+1/2, -y+1/2, z-1/2'

loop_
_atom_site_label
_atom_site_type_symbol
_atom_site_fract_x
_atom_site_fract_y
_atom_site_fract_z
_atom_site_U_iso_or_equiv
_atom_site_adp_type
_atom_site_occupancy
_atom_site_symmetry_multiplicity
_atom_site_calc_flag
_atom_site_refinement_flags
_atom_site_disorder_assembly
_atom_site_disorder_group
O1 O 0.37128(5) 0.32883(15) 0.03581(9) 0.0310(5) Uani 1 1 d . . .
O2 O 0.39928(6) 0.23953(17) 0.12575(10) 0.0461(6) Uani 1 1 d . . .
O3 O 0.41428(5) 0.54201(17) -0.03152(10) 0.0415(6) Uani 1 1 d . . .
O4 O 0.33340(5) 0.65870(15) -0.21349(9) 0.0304(5) Uani 1 1 d . . .
O5 O 0.30554(5) 0.59383(17) -0.14117(10) 0.0418(6) Uani 1 1 d . . .
O6 O 0.39376(6) 0.47224(16) -0.28897(9) 0.0427(6) Uani 1 1 d . . .
N1 N 0.39224(6) 0.54379(19) 0.05850(11) 0.0306(6) Uani 1 1 d . . .
H1N H 0.3960 0.5434 0.1029 0.037 Uiso 1 1 calc R . .
N2 N 0.40229(6) 0.55303(17) -0.18912(11) 0.0302(6) Uani 1 1 d . . .
H2 H 0.4052 0.5484 -0.1450 0.036 Uiso 1 1 calc R . .
C1 C 0.35165(7) 0.3747(2) 0.07882(14) 0.0337(7) Uani 1 1 d . A .
H1 H 0.3656 0.3895 0.1254 0.040 Uiso 1 1 calc R . .
C2 C 0.32255(9) 0.3059(3) 0.08035(17) 0.0488(9) Uani 1 1 d . . .
H2A H 0.3152 0.3166 0.1224 0.059 Uiso 1 1 calc R . .
H2B H 0.3290 0.2346 0.0783 0.059 Uiso 1 1 calc R . .
C3 C 0.29440(9) 0.3339(3) 0.01747(19) 0.0595(10) Uani 1 1 d . . .
H3A H 0.2896 0.2771 -0.0149 0.071 Uiso 1 1 calc R . .
H3B H 0.2737 0.3514 0.0309 0.071 Uiso 1 1 calc R . .
C4 C 0.30757(8) 0.4254(3) -0.01449(16) 0.0447(8) Uani 1 1 d . A .
H4A H 0.3165 0.4044 -0.0531 0.054 Uiso 1 1 calc R . .
H4B H 0.2896 0.4753 -0.0307 0.054 Uiso 1 1 calc R . .
C5 C 0.33538(7) 0.4696(2) 0.04294(13) 0.0301(6) Uani 1 1 d . . .
C6 C 0.32024(8) 0.5337(3) 0.09162(16) 0.0430(8) Uani 1 1 d . A 1
H6A H 0.3294 0.5121 0.1391 0.052 Uiso 0.562(6) 1 calc PR B 1
H6B H 0.2957 0.5260 0.0802 0.052 Uiso 0.562(6) 1 calc PR B 1
C7 C 0.33004(19) 0.6470(5) 0.0820(3) 0.0438(13) Uani 0.562(6) 1 d P A 1
H7A H 0.3106 0.6918 0.0777 0.053 Uiso 0.562(6) 1 calc PR B 1
H7B H 0.3481 0.6696 0.1209 0.053 Uiso 0.562(6) 1 calc PR B 1
C8 C 0.34125(8) 0.6469(2) 0.01997(16) 0.0423(8) Uani 1 1 d . A 1
H8A H 0.3574 0.7020 0.0206 0.051 Uiso 0.562(6) 1 calc PR B 1
H8B H 0.3221 0.6559 -0.0200 0.051 Uiso 0.562(6) 1 calc PR B 1
H6C H 0.3001 0.5014 0.1000 0.052 Uiso 0.438(6) 1 calc PR B 2
H6D H 0.3367 0.5453 0.1354 0.052 Uiso 0.438(6) 1 calc PR B 2
C7' C 0.3115(2) 0.6314(7) 0.0516(4) 0.0438(13) Uani 0.438(6) 1 d P A 2
H7'1 H 0.3095 0.6880 0.0818 0.053 Uiso 0.438(6) 1 calc PR B 2
H7'2 H 0.2904 0.6247 0.0161 0.053 Uiso 0.438(6) 1 calc PR B 2
H8C H 0.3334 0.6750 -0.0263 0.051 Uiso 0.438(6) 1 calc PR B 2
H8D H 0.3574 0.6945 0.0478 0.051 Uiso 0.438(6) 1 calc PR B 2
C9 C 0.35783(7) 0.5445(2) 0.01730(13) 0.0282(6) Uani 1 1 d . A .
H9 H 0.3575 0.5282 -0.0307 0.034 Uiso 1 1 calc R C 1
C10 C 0.39358(7) 0.2592(2) 0.06629(14) 0.0316(7) Uani 1 1 d . . .
C11 C 0.40995(7) 0.2094(2) 0.01653(12) 0.0266(6) Uani 1 1 d . . .
H11 H 0.4157 0.2631 -0.0130 0.032 Uiso 1 1 calc R . .
C12 C 0.38700(7) 0.1338(2) -0.02934(13) 0.0286(6) Uani 1 1 d . . .
C13 C 0.40515(7) 0.0358(2) -0.03477(13) 0.0302(7) Uani 1 1 d . . .
H13 H 0.3911 -0.0116 -0.0680 0.036 Uiso 1 1 calc R . .
C14 C 0.41379(7) -0.0064(2) 0.03655(14) 0.0324(7) Uani 1 1 d . . .
C15 C 0.40254(9) -0.0964(3) 0.05671(16) 0.0443(8) Uani 1 1 d . . .
H15 H 0.3886 -0.1394 0.0244 0.053 Uiso 1 1 calc R . .
C16 C 0.41182(10) -0.1230(3) 0.12437(18) 0.0544(10) Uani 1 1 d . . .
H16 H 0.4045 -0.1850 0.1387 0.065 Uiso 1 1 calc R . .
C17 C 0.43177(10) -0.0596(3) 0.17134(17) 0.0525(10) Uani 1 1 d . . .
H17 H 0.4381 -0.0787 0.2177 0.063 Uiso 1 1 calc R . .
C18 C 0.44264(8) 0.0316(3) 0.15164(14) 0.0421(8) Uani 1 1 d . . .
H18 H 0.4560 0.0754 0.1843 0.051 Uiso 1 1 calc R . .
C19 C 0.43376(7) 0.0580(2) 0.08373(14) 0.0323(7) Uani 1 1 d . . .
C20 C 0.44291(7) 0.1537(2) 0.05221(13) 0.0302(6) Uani 1 1 d . . .
H20 H 0.4582 0.1973 0.0863 0.036 Uiso 1 1 calc R . .
C21 C 0.45831(7) 0.1230(2) -0.00540(13) 0.0295(6) Uani 1 1 d . . .
C22 C 0.48896(7) 0.1510(2) -0.01412(15) 0.0356(7) Uani 1 1 d . . .
H22 H 0.5033 0.1923 0.0186 0.043 Uiso 1 1 calc R . .
C23 C 0.49880(8) 0.1187(2) -0.07096(15) 0.0398(8) Uani 1 1 d . . .
H23 H 0.5201 0.1369 -0.0766 0.048 Uiso 1 1 calc R . .
C24 C 0.47767(8) 0.0604(2) -0.11912(16) 0.0401(8) Uani 1 1 d . . .
H24 H 0.4844 0.0389 -0.1581 0.048 Uiso 1 1 calc R . .
C25 C 0.44659(8) 0.0327(2) -0.11093(14) 0.0352(7) Uani 1 1 d . . .
H25 H 0.4318 -0.0059 -0.1448 0.042 Uiso 1 1 calc R . .
C26 C 0.43728(7) 0.0617(2) -0.05336(13) 0.0293(6) Uani 1 1 d . . .
C27 C 0.35509(8) 0.1466(2) -0.05918(14) 0.0373(7) Uani 1 1 d . . .
H27A H 0.3427 0.0937 -0.0851 0.045 Uiso 1 1 calc R . .
H27B H 0.3445 0.2087 -0.0548 0.045 Uiso 1 1 calc R . .
C28 C 0.41811(7) 0.5437(2) 0.03042(14) 0.0300(6) Uani 1 1 d . D .
C29 C 0.45322(7) 0.5439(2) 0.07764(14) 0.0361(7) Uani 1 1 d D . .
C30 C 0.4562(5) 0.5903(10) 0.1473(5) 0.086(4) Uani 0.735(13) 1 d PD D 1
H30A H 0.4450 0.5471 0.1736 0.129 Uiso 0.735(13) 1 calc PR D 1
H30B H 0.4457 0.6569 0.1420 0.129 Uiso 0.735(13) 1 calc PR D 1
H30C H 0.4798 0.5969 0.1710 0.129 Uiso 0.735(13) 1 calc PR D 1
C31 C 0.4738(2) 0.6091(8) 0.0406(4) 0.080(3) Uani 0.735(13) 1 d PD D 1
H31A H 0.4662 0.6791 0.0395 0.120 Uiso 0.735(13) 1 calc PR D 1
H31B H 0.4707 0.5845 -0.0059 0.120 Uiso 0.735(13) 1 calc PR D 1
H31C H 0.4974 0.6053 0.0645 0.120 Uiso 0.735(13) 1 calc PR D 1
C32 C 0.46615(18) 0.4367(4) 0.0822(5) 0.071(2) Uani 0.735(13) 1 d PD D 1
H32A H 0.4582 0.4001 0.1167 0.106 Uiso 0.735(13) 1 calc PR D 1
H32B H 0.4906 0.4374 0.0946 0.106 Uiso 0.735(13) 1 calc PR D 1
H32C H 0.4581 0.4036 0.0382 0.106 Uiso 0.735(13) 1 calc PR D 1
C30' C 0.4549(16) 0.621(3) 0.1341(17) 0.086(4) Uani 0.265(13) 1 d PD D 2
H30D H 0.4545 0.6893 0.1153 0.129 Uiso 0.265(13) 1 calc PR D 2
H30E H 0.4756 0.6117 0.1696 0.129 Uiso 0.265(13) 1 calc PR D 2
H30F H 0.4358 0.6125 0.1535 0.129 Uiso 0.265(13) 1 calc PR D 2
C31' C 0.4816(5) 0.559(2) 0.0431(13) 0.080(3) Uani 0.265(13) 1 d PD D 2
H31D H 0.4824 0.6294 0.0298 0.120 Uiso 0.265(13) 1 calc PR D 2
H31E H 0.4779 0.5161 0.0027 0.120 Uiso 0.265(13) 1 calc PR D 2
H31F H 0.5028 0.5406 0.0746 0.120 Uiso 0.265(13) 1 calc PR D 2
C32' C 0.4574(6) 0.4427(10) 0.1155(11) 0.071(2) Uani 0.265(13) 1 d PD D 2
H32D H 0.4799 0.4380 0.1452 0.106 Uiso 0.265(13) 1 calc PR D 2
H32E H 0.4537 0.3875 0.0826 0.106 Uiso 0.265(13) 1 calc PR D 2
H32F H 0.4411 0.4381 0.1429 0.106 Uiso 0.265(13) 1 calc PR D 2
C33 C 0.35739(7) 0.7068(2) -0.15685(13) 0.0280(6) Uani 1 1 d . . .
H33 H 0.3631 0.6628 -0.1158 0.034 Uiso 1 1 calc R . .
C34 C 0.34375(8) 0.8082(2) -0.14206(15) 0.0352(7) Uani 1 1 d . . .
H34A H 0.3550 0.8311 -0.0958 0.042 Uiso 1 1 calc R . .
H34B H 0.3195 0.8039 -0.1461 0.042 Uiso 1 1 calc R . .
C35 C 0.35095(8) 0.8806(2) -0.19525(15) 0.0376(7) Uani 1 1 d . . .
H35A H 0.3605 0.9443 -0.1737 0.045 Uiso 1 1 calc R . .
H35B H 0.3302 0.8959 -0.2302 0.045 Uiso 1 1 calc R . .
C36 C 0.37612(8) 0.8264(2) -0.22712(14) 0.0333(7) Uani 1 1 d . . .
H36A H 0.3952 0.8710 -0.2277 0.040 Uiso 1 1 calc R . .
H36B H 0.3654 0.8057 -0.2742 0.040 Uiso 1 1 calc R . .
C37 C 0.38795(7) 0.7333(2) -0.18187(13) 0.0265(6) Uani 1 1 d . . .
C38 C 0.41804(7) 0.7589(2) -0.12167(13) 0.0325(7) Uani 1 1 d . . .
H38A H 0.4171 0.8301 -0.1080 0.039 Uiso 1 1 calc R . .
H38B H 0.4181 0.7155 -0.0822 0.039 Uiso 1 1 calc R . .
C39 C 0.44934(8) 0.7398(3) -0.14759(16) 0.0443(8) Uani 1 1 d . . .
H39A H 0.4608 0.8040 -0.1515 0.053 Uiso 1 1 calc R . .
H39B H 0.4650 0.6952 -0.1160 0.053 Uiso 1 1 calc R . .
C40 C 0.43747(7) 0.6900(2) -0.21714(14) 0.0353(7) Uani 1 1 d . . .
H40A H 0.4523 0.6334 -0.2217 0.042 Uiso 1 1 calc R . .
H40B H 0.4371 0.7391 -0.2538 0.042 Uiso 1 1 calc R . .
C41 C 0.40217(7) 0.6519(2) -0.21993(13) 0.0272(6) Uani 1 1 d . . .
H41 H 0.3888 0.6493 -0.2681 0.033 Uiso 1 1 calc R . .
C42 C 0.30852(7) 0.6066(2) -0.19770(14) 0.0285(6) Uani 1 1 d . . .
C43 C 0.28568(7) 0.5627(2) -0.26101(13) 0.0255(6) Uani 1 1 d . . .
H43 H 0.3001 0.5358 -0.2897 0.031 Uiso 1 1 calc R . .
C44 C 0.26199(7) 0.6406(2) -0.30371(13) 0.0263(6) Uani 1 1 d . . .
C45 C 0.22701(7) 0.5972(2) -0.33063(13) 0.0270(6) Uani 1 1 d . . .
H45 H 0.2122 0.6436 -0.3635 0.032 Uiso 1 1 calc R . .
C46 C 0.21463(7) 0.5806(2) -0.26711(13) 0.0269(6) Uani 1 1 d . . .
C47 C 0.18732(7) 0.6246(2) -0.25237(14) 0.0325(7) Uani 1 1 d . . .
H47 H 0.1737 0.6696 -0.2837 0.039 Uiso 1 1 calc R . .
C48 C 0.17962(8) 0.6027(2) -0.19123(15) 0.0395(8) Uani 1 1 d . . .
H48 H 0.1605 0.6316 -0.1810 0.047 Uiso 1 1 calc R . .
C49 C 0.20013(8) 0.5385(2) -0.14533(15) 0.0397(8) Uani 1 1 d . . .
H49 H 0.1949 0.5236 -0.1036 0.048 Uiso 1 1 calc R . .
C50 C 0.22819(7) 0.4957(2) -0.15955(14) 0.0316(7) Uani 1 1 d . . .
H50 H 0.2423 0.4529 -0.1274 0.038 Uiso 1 1 calc R . .
C51 C 0.23539(7) 0.5160(2) -0.22090(13) 0.0255(6) Uani 1 1 d . . .
C52 C 0.26400(7) 0.4737(2) -0.24624(13) 0.0276(6) Uani 1 1 d . . .
H52 H 0.2775 0.4242 -0.2137 0.033 Uiso 1 1 calc R . .
C53 C 0.24935(7) 0.4273(2) -0.31542(13) 0.0270(6) Uani 1 1 d . . .
C54 C 0.25438(7) 0.3307(2) -0.33574(15) 0.0339(7) Uani 1 1 d . . .
H54 H 0.2672 0.2842 -0.3044 0.041 Uiso 1 1 calc R . .
C55 C 0.24045(8) 0.3020(2) -0.40259(15) 0.0386(7) Uani 1 1 d . . .
H55 H 0.2436 0.2354 -0.4166 0.046 Uiso 1 1 calc R . .
C56 C 0.22224(8) 0.3689(2) -0.44840(15) 0.0394(8) Uani 1 1 d . . .
H56 H 0.2132 0.3486 -0.4940 0.047 Uiso 1 1 calc R . .
C57 C 0.21681(7) 0.4667(2) -0.42850(14) 0.0331(7) Uani 1 1 d . . .
H57 H 0.2042 0.5130 -0.4602 0.040 Uiso 1 1 calc R . .
C58 C 0.23015(7) 0.4949(2) -0.36173(13) 0.0263(6) Uani 1 1 d . . .
C59 C 0.26931(8) 0.7348(2) -0.31450(14) 0.0329(7) Uani 1 1 d . . .
H59A H 0.2525 0.7783 -0.3398 0.039 Uiso 1 1 calc R . .
H59B H 0.2913 0.7592 -0.2970 0.039 Uiso 1 1 calc R . .
C60 C 0.39812(7) 0.4690(2) -0.22659(13) 0.0276(6) Uani 1 1 d . . .
C61 C 0.39857(8) 0.3695(2) -0.18892(14) 0.0328(7) Uani 1 1 d . . .
C62 C 0.39322(10) 0.2832(2) -0.23956(17) 0.0536(10) Uani 1 1 d . . .
H62A H 0.3930 0.2194 -0.2156 0.064 Uiso 1 1 calc R . .
H62B H 0.4113 0.2824 -0.2625 0.064 Uiso 1 1 calc R . .
H62C H 0.3719 0.2922 -0.2731 0.064 Uiso 1 1 calc R . .
C63 C 0.43216(9) 0.3565(3) -0.13779(16) 0.0476(9) Uani 1 1 d . . .
H63A H 0.4334 0.2894 -0.1174 0.057 Uiso 1 1 calc R . .
H63B H 0.4346 0.4075 -0.1022 0.057 Uiso 1 1 calc R . .
H63C H 0.4501 0.3641 -0.1608 0.057 Uiso 1 1 calc R . .
C64 C 0.37007(9) 0.3702(3) -0.15317(17) 0.0476(9) Uani 1 1 d . . .
H64A H 0.3693 0.3053 -0.1308 0.057 Uiso 1 1 calc R . .
H64B H 0.3489 0.3817 -0.1866 0.057 Uiso 1 1 calc R . .
H64C H 0.3739 0.4240 -0.1193 0.057 Uiso 1 1 calc R . .

loop_
_atom_site_aniso_label
_atom_site_aniso_U_11
_atom_site_aniso_U_22
_atom_site_aniso_U_33
_atom_site_aniso_U_23
_atom_site_aniso_U_13
_atom_site_aniso_U_12
O1 0.0313(12) 0.0346(11) 0.0277(10) 0.0033(8) 0.0084(8) 0.0054(9)
O2 0.0610(16) 0.0484(14) 0.0281(11) 0.0060(10) 0.0098(10) 0.0190(12)
O3 0.0382(13) 0.0601(15) 0.0292(11) -0.0023(10) 0.0140(9) -0.0028(11)
O4 0.0247(11) 0.0362(12) 0.0288(10) -0.0020(8) 0.0040(8) -0.0058(9)
O5 0.0370(13) 0.0581(15) 0.0290(11) 0.0034(10) 0.0058(9) -0.0142(11)
O6 0.0652(16) 0.0378(13) 0.0254(11) -0.0038(9) 0.0118(10) 0.0016(11)
N1 0.0277(14) 0.0429(15) 0.0212(11) -0.0013(10) 0.0060(9) -0.0013(11)
N2 0.0393(15) 0.0290(13) 0.0206(11) -0.0033(9) 0.0044(10) 0.0003(11)
C1 0.0341(18) 0.0400(18) 0.0293(15) 0.0029(13) 0.0125(12) 0.0037(14)
C2 0.047(2) 0.047(2) 0.058(2) 0.0086(17) 0.0241(17) 0.0000(17)
C3 0.039(2) 0.060(3) 0.076(3) 0.007(2) 0.0078(19) -0.0127(19)
C4 0.0304(19) 0.053(2) 0.0457(18) 0.0048(16) -0.0006(14) -0.0076(16)
C5 0.0224(15) 0.0387(17) 0.0304(14) 0.0028(12) 0.0086(11) 0.0001(13)
C6 0.043(2) 0.050(2) 0.0423(18) 0.0123(15) 0.0231(15) 0.0146(17)
C7 0.049(4) 0.045(3) 0.040(3) 0.001(3) 0.017(2) 0.014(3)
C8 0.044(2) 0.0343(18) 0.0497(19) 0.0026(15) 0.0140(15) 0.0043(15)
C6' 0.043(2) 0.050(2) 0.0423(18) 0.0123(15) 0.0231(15) 0.0146(17)
C7' 0.049(4) 0.045(3) 0.040(3) 0.001(3) 0.017(2) 0.014(3)
C8' 0.044(2) 0.0343(18) 0.0497(19) 0.0026(15) 0.0140(15) 0.0043(15)
C9 0.0266(16) 0.0348(16) 0.0235(13) 0.0021(12) 0.0071(11) 0.0039(13)
C10 0.0325(17) 0.0341(17) 0.0269(15) 0.0002(12) 0.0048(12) -0.0023(14)
C11 0.0260(16) 0.0279(15) 0.0244(13) 0.0020(11) 0.0037(11) -0.0023(12)
C12 0.0303(17) 0.0315(16) 0.0232(13) 0.0027(11) 0.0051(11) -0.0048(13)
C13 0.0359(17) 0.0262(15) 0.0262(14) -0.0019(11) 0.0035(12) -0.0066(13)
C14 0.0334(17) 0.0320(16) 0.0309(15) 0.0040(12) 0.0067(12) 0.0016(14)
C15 0.050(2) 0.0389(19) 0.0443(18) 0.0060(15) 0.0126(15) -0.0066(16)
C16 0.069(3) 0.045(2) 0.053(2) 0.0196(17) 0.0217(19) -0.001(2)
C17 0.063(3) 0.059(2) 0.0376(18) 0.0220(17) 0.0146(17) 0.013(2)
C18 0.045(2) 0.050(2) 0.0287(15) 0.0022(14) 0.0044(14) 0.0074(17)
C19 0.0325(17) 0.0352(17) 0.0298(15) 0.0037(12) 0.0091(12) 0.0075(14)
C20 0.0289(16) 0.0299(16) 0.0288(14) -0.0013(12) 0.0016(12) -0.0012(13)
C21 0.0297(17) 0.0272(15) 0.0291(14) 0.0009(12) 0.0029(12) 0.0002(13)
C22 0.0298(17) 0.0331(17) 0.0409(17) 0.0013(13) 0.0033(13) -0.0035(14)
C23 0.0336(19) 0.0411(19) 0.0478(18) 0.0035(15) 0.0163(14) -0.0018(15)
C24 0.048(2) 0.0363(18) 0.0412(17) -0.0006(14) 0.0205(15) 0.0028(16)
C25 0.0424(19) 0.0305(16) 0.0314(15) -0.0037(12) 0.0068(13) 0.0007(14)
C26 0.0338(17) 0.0248(15) 0.0280(14) 0.0017(11) 0.0056(12) 0.0003(13)
C27 0.0348(19) 0.0380(18) 0.0370(16) -0.0019(13) 0.0052(13) -0.0032(15)
C28 0.0304(17) 0.0307(16) 0.0296(15) -0.0025(12) 0.0092(12) 0.0003(13)
C29 0.0271(17) 0.0445(19) 0.0375(16) -0.0039(14) 0.0098(13) -0.0038(14)
C30 0.042(3) 0.155(10) 0.052(5) -0.041(6) -0.006(5) 0.014(7)
C31 0.034(4) 0.119(9) 0.078(3) 0.030(5) -0.002(3) -0.024(4)
C32 0.043(4) 0.059(3) 0.095(6) -0.004(3) -0.010(4) 0.012(3)
C30' 0.042(3) 0.155(10) 0.052(5) -0.041(6) -0.006(5) 0.014(7)
C31' 0.034(4) 0.119(9) 0.078(3) 0.030(5) -0.002(3) -0.024(4)
C32' 0.043(4) 0.059(3) 0.095(6) -0.004(3) -0.010(4) 0.012(3)
C33 0.0276(16) 0.0307(16) 0.0231(13) -0.0029(11) 0.0015(11) -0.0015(13)
C34 0.0282(17) 0.0373(18) 0.0395(16) -0.0068(13) 0.0074(13) 0.0003(14)
C35 0.0391(19) 0.0309(17) 0.0381(16) -0.0031(13) 0.0009(13) 0.0048(14)
C36 0.0341(18) 0.0302(16) 0.0333(15) 0.0018(12) 0.0043(13) -0.0032(14)
C37 0.0244(15) 0.0253(15) 0.0268(14) -0.0006(11) 0.0008(11) -0.0018(12)
C38 0.0305(17) 0.0327(17) 0.0311(15) -0.0026(12) 0.0017(12) -0.0028(13)
C39 0.0287(18) 0.050(2) 0.0514(19) -0.0094(16) 0.0041(14) -0.0023(16)
C40 0.0340(18) 0.0395(18) 0.0332(15) 0.0003(13) 0.0098(13) -0.0028(14)
C41 0.0314(16) 0.0269(15) 0.0210(13) -0.0009(11) 0.0022(11) -0.0030(13)
C42 0.0245(16) 0.0274(15) 0.0329(15) 0.0014(12) 0.0057(12) -0.0003(12)
C43 0.0203(15) 0.0295(15) 0.0269(13) -0.0005(11) 0.0062(11) -0.0008(12)
C44 0.0270(16) 0.0276(15) 0.0250(13) -0.0024(11) 0.0079(11) 0.0014(12)
C45 0.0240(15) 0.0262(15) 0.0291(14) 0.0005(11) 0.0037(11) 0.0021(12)
C46 0.0253(15) 0.0247(15) 0.0303(14) -0.0038(11) 0.0060(11) -0.0039(12)
C47 0.0243(16) 0.0299(16) 0.0413(16) -0.0034(13) 0.0046(12) 0.0019(13)
C48 0.0326(18) 0.0420(19) 0.0457(18) -0.0105(15) 0.0129(14) 0.0013(15)
C49 0.045(2) 0.045(2) 0.0333(16) -0.0071(14) 0.0182(14) -0.0064(16)
C50 0.0335(17) 0.0327(16) 0.0285(14) -0.0035(12) 0.0073(12) -0.0053(14)
C51 0.0216(15) 0.0249(14) 0.0287(14) -0.0037(11) 0.0035(11) -0.0036(12)
C52 0.0226(15) 0.0272(15) 0.0316(14) 0.0023(12) 0.0044(11) -0.0006(12)
C53 0.0204(15) 0.0275(15) 0.0346(15) -0.0023(12) 0.0096(12) -0.0047(12)
C54 0.0316(17) 0.0299(16) 0.0427(17) 0.0002(13) 0.0143(13) -0.0002(14)
C55 0.043(2) 0.0316(17) 0.0447(18) -0.0124(14) 0.0185(15) -0.0043(15)
C56 0.040(2) 0.0437(19) 0.0348(16) -0.0078(14) 0.0111(14) -0.0067(16)
C57 0.0295(17) 0.0392(18) 0.0303(15) 0.0004(13) 0.0068(12) -0.0018(14)
C58 0.0222(15) 0.0285(15) 0.0286(14) -0.0012(11) 0.0072(11) -0.0044(12)
C59 0.0289(17) 0.0307(16) 0.0368(16) 0.0009(13) 0.0040(12) -0.0010(13)
C60 0.0245(15) 0.0290(15) 0.0282(14) -0.0007(12) 0.0047(11) 0.0021(13)
C61 0.0390(18) 0.0285(16) 0.0317(15) -0.0022(12) 0.0103(13) -0.0002(14)
C62 0.085(3) 0.0309(19) 0.048(2) -0.0042(15) 0.0228(19) -0.0037(19)
C63 0.056(2) 0.041(2) 0.0440(18) 0.0061(15) 0.0095(16) 0.0088(17)
C64 0.054(2) 0.0391(19) 0.056(2) 0.0039(16) 0.0260(17) -0.0068(17)

loop_
_atom_type_symbol
_atom_type_description
_atom_type_scat_dispersion_real
_atom_type_scat_dispersion_imag
_atom_type_scat_source
C C 0.0033 0.0016 'International Tables Vol C Tables 4.2.6.8 and 6.1.1.4'
H H 0.0000 0.0000 'International Tables Vol C Tables 4.2.6.8 and 6.1.1.4'
N N 0.0061 0.0033 'International Tables Vol C Tables 4.2.6.8 and 6.1.1.4'
O O 0.0106 0.0060 'International Tables Vol C Tables 4.2.6.8 and 6.1.1.4'

loop_
_geom_angle_atom_site_label_1
_geom_angle_atom_site_label_2
_geom_angle_atom_site_label_3
_geom_angle
_geom_angle_site_symmetry_1
_geom_angle_site_symmetry_3
_geom_angle_publ_flag
C10 O1 C1 115.4(2) . . ?
C42 O4 C33 116.4(2) . . ?
C28 N1 C9 121.7(2) . . ?
C28 N1 H1N 119.1 . . ?
C9 N1 H1N 119.1 . . ?
C60 N2 C41 121.4(2) . . ?
C60 N2 H2 119.3 . . ?
C41 N2 H2 119.3 . . ?
O1 C1 C2 108.9(3) . . ?
O1 C1 C5 107.5(2) . . ?
C2 C1 C5 104.5(2) . . ?
O1 C1 H1 111.9 . . ?
C2 C1 H1 111.9 . . ?
C5 C1 H1 111.9 . . ?
C1 C2 C3 106.0(3) . . ?
C1 C2 H2A 110.5 . . ?
C3 C2 H2A 110.5 . . ?
C1 C2 H2B 110.5 . . ?
C3 C2 H2B 110.5 . . ?
H2A C2 H2B 108.7 . . ?
C4 C3 C2 105.4(3) . . ?
C4 C3 H3A 110.7 . . ?
C2 C3 H3A 110.7 . . ?
C4 C3 H3B 110.7 . . ?
C2 C3 H3B 110.7 . . ?
H3A C3 H3B 108.8 . . ?
C5 C4 C3 104.9(3) . . ?
C5 C4 H4A 110.8 . . ?
C3 C4 H4A 110.8 . . ?
C5 C4 H4B 110.8 . . ?
C3 C4 H4B 110.8 . . ?
H4A C4 H4B 108.8 . . ?
C1 C5 C4 101.8(2) . . ?
C1 C5 C9 117.7(2) . . ?
C4 C5 C9 112.9(2) . . ?
C1 C5 C6 110.3(2) . . ?
C4 C5 C6 110.5(3) . . ?
C9 C5 C6 103.7(2) . . ?
C5 C6 C7 106.6(3) . . ?
C5 C6 H6A 110.4 . . ?
C7 C6 H6A 110.4 . . ?
C5 C6 H6B 110.4 . . ?
C7 C6 H6B 110.4 . . ?
H6A C6 H6B 108.6 . . ?
C8 C7 C6 104.8(4) . . ?
C8 C7 H7A 110.8 . . ?
C6 C7 H7A 110.8 . . ?
C8 C7 H7B 110.8 . . ?
C6 C7 H7B 110.8 . . ?
H7A C7 H7B 108.9 . . ?
C7 C8 C9 106.0(3) . . ?
C7 C8 H8A 110.5 . . ?
C9 C8 H8A 110.5 . . ?
C7 C8 H8B 110.5 . . ?
C9 C8 H8B 110.5 . . ?
H8A C8 H8B 108.7 . . ?
H7'1 C7' H7'2 109.1 . . ?
N1 C9 C8 111.5(2) . . ?
N1 C9 C5 112.7(2) . . ?
C8 C9 C5 104.4(2) . . ?
N1 C9 H9 109.4 . . ?
C8 C9 H9 109.4 . . ?
C5 C9 H9 109.4 . . ?
O2 C10 O1 123.5(3) . . ?
O2 C10 C11 125.1(3) . . ?
O1 C10 C11 111.4(2) . . ?
C10 C11 C12 112.6(2) . . ?
C10 C11 C20 112.5(2) . . ?
C12 C11 C20 108.0(2) . . ?
C10 C11 H11 107.9 . . ?
C12 C11 H11 107.9 . . ?
C20 C11 H11 107.9 . . ?
C27 C12 C13 122.2(3) . . ?
C27 C12 C11 126.4(3) . . ?
C13 C12 C11 111.4(2) . . ?
C26 C13 C14 108.3(2) . . ?
C26 C13 C12 107.8(2) . . ?
C14 C13 C12 104.4(2) . . ?
C26 C13 H13 112.0 . . ?
C14 C13 H13 112.0 . . ?
C12 C13 H13 112.0 . . ?
C15 C14 C19 120.8(3) . . ?
C15 C14 C13 126.1(3) . . ?
C19 C14 C13 113.0(2) . . ?
C16 C15 C14 119.2(3) . . ?
C16 C15 H15 120.4 . . ?
C14 C15 H15 120.4 . . ?
C15 C16 C17 120.2(3) . . ?
C15 C16 H16 119.9 . . ?
C17 C16 H16 119.9 . . ?
C16 C17 C18 120.9(3) . . ?
C16 C17 H17 119.5 . . ?
C18 C17 H17 119.5 . . ?
C19 C18 C17 119.1(3) . . ?
C19 C18 H18 120.4 . . ?
C17 C18 H18 120.4 . . ?
C18 C19 C14 119.7(3) . . ?
C18 C19 C20 127.2(3) . . ?
C14 C19 C20 113.1(2) . . ?
C19 C20 C21 107.4(2) . . ?
C19 C20 C11 108.2(2) . . ?
C21 C20 C11 104.7(2) . . ?
C19 C20 H20 112.0 . . ?
C21 C20 H20 112.0 . . ?
C11 C20 H20 112.0 . . ?
C22 C21 C26 120.1(3) . . ?
C22 C21 C20 127.2(3) . . ?
C26 C21 C20 112.7(3) . . ?
C21 C22 C23 119.8(3) . . ?
C21 C22 H22 120.1 . . ?
C23 C22 H22 120.1 . . ?
C24 C23 C22 120.0(3) . . ?
C24 C23 H23 120.0 . . ?
C22 C23 H23 120.0 . . ?
C23 C24 C25 120.4(3) . . ?
C23 C24 H24 119.8 . . ?
C25 C24 H24 119.8 . . ?
C26 C25 C24 119.6(3) . . ?
C26 C25 H25 120.2 . . ?
C24 C25 H25 120.2 . . ?
C25 C26 C21 120.0(3) . . ?
C25 C26 C13 127.0(3) . . ?
C21 C26 C13 113.0(2) . . ?
C12 C27 H27A 120.0 . . ?
C12 C27 H27B 120.0 . . ?
H27A C27 H27B 120.0 . . ?
O3 C28 N1 121.9(3) . . ?
O3 C28 C29 120.1(3) . . ?
N1 C28 C29 118.0(2) . . ?
C32 C29 C30 112.3(6) . . ?
C32 C29 C28 107.6(3) . . ?
C30 C29 C28 115.3(7) . . ?
C32 C29 C31' 81.3(10) . . ?
C30 C29 C31' 119.0(15) . . ?
C28 C29 C31' 115.5(10) . . ?
C32 C29 C30' 129.5(18) . . ?
C28 C29 C30' 109(2) . . ?
C31' C29 C30' 111(3) . . ?
C30 C29 C32' 85.1(10) . . ?
C28 C29 C32' 106.4(8) . . ?
C31' C29 C32' 110.0(11) . . ?
C30' C29 C32' 103(2) . . ?
C32 C29 C31 109.2(4) . . ?
C30 C29 C31 107.7(9) . . ?
C28 C29 C31 104.4(4) . . ?
C30' C29 C31 94(2) . . ?
C32' C29 C31 137.1(9) . . ?
C29 C30 H30A 109.5 . . ?
C29 C30 H30B 109.5 . . ?
H30A C30 H30B 109.5 . . ?
C29 C30 H30C 109.5 . . ?
H30A C30 H30C 109.5 . . ?
H30B C30 H30C 109.5 . . ?
C29 C31 H31A 109.5 . . ?
C29 C31 H31B 109.5 . . ?
H31A C31 H31B 109.5 . . ?
C29 C31 H31C 109.5 . . ?
H31A C31 H31C 109.5 . . ?
H31B C31 H31C 109.5 . . ?
C29 C32 H32A 109.5 . . ?
C29 C32 H32B 109.5 . . ?
H32A C32 H32B 109.5 . . ?
C29 C32 H32C 109.5 . . ?
H32A C32 H32C 109.5 . . ?
H32B C32 H32C 109.5 . . ?
C29 C30' H30D 109.5 . . ?
C29 C30' H30E 109.5 . . ?
H30D C30' H30E 109.5 . . ?
C29 C30' H30F 109.5 . . ?
H30D C30' H30F 109.5 . . ?
H30E C30' H30F 109.5 . . ?
C29 C31' H31D 109.5 . . ?
C29 C31' H31E 109.5 . . ?
H31D C31' H31E 109.5 . . ?
C29 C31' H31F 109.5 . . ?
H31D C31' H31F 109.5 . . ?
H31E C31' H31F 109.5 . . ?
C29 C32' H32D 109.5 . . ?
C29 C32' H32E 109.5 . . ?
H32D C32' H32E 109.5 . . ?
C29 C32' H32F 109.5 . . ?
H32D C32' H32F 109.5 . . ?
H32E C32' H32F 109.5 . . ?
O4 C33 C37 107.1(2) . . ?
O4 C33 C34 109.3(2) . . ?
C37 C33 C34 104.1(2) . . ?
O4 C33 H33 112.0 . . ?
C37 C33 H33 112.0 . . ?
C34 C33 H33 112.0 . . ?
C33 C34 C35 105.6(2) . . ?
C33 C34 H34A 110.6 . . ?
C35 C34 H34A 110.6 . . ?
C33 C34 H34B 110.6 . . ?
C35 C34 H34B 110.6 . . ?
H34A C34 H34B 108.8 . . ?
C34 C35 C36 106.1(2) . . ?
C34 C35 H35A 110.5 . . ?
C36 C35 H35A 110.5 . . ?
C34 C35 H35B 110.5 . . ?
C36 C35 H35B 110.5 . . ?
H35A C35 H35B 108.7 . . ?
C35 C36 C37 105.6(2) . . ?
C35 C36 H36A 110.6 . . ?
C37 C36 H36A 110.6 . . ?
C35 C36 H36B 110.6 . . ?
C37 C36 H36B 110.6 . . ?
H36A C36 H36B 108.7 . . ?
C33 C37 C41 117.7(2) . . ?
C33 C37 C36 102.7(2) . . ?
C41 C37 C36 111.6(2) . . ?
C33 C37 C38 110.9(2) . . ?
C41 C37 C38 102.8(2) . . ?
C36 C37 C38 111.4(2) . . ?
C39 C38 C37 105.7(2) . . ?
C39 C38 H38A 110.6 . . ?
C37 C38 H38A 110.6 . . ?
C39 C38 H38B 110.6 . . ?
C37 C38 H38B 110.6 . . ?
H38A C38 H38B 108.7 . . ?
C40 C39 C38 106.7(2) . . ?
C40 C39 H39A 110.4 . . ?
C38 C39 H39A 110.4 . . ?
C40 C39 H39B 110.4 . . ?
C38 C39 H39B 110.4 . . ?
H39A C39 H39B 108.6 . . ?
C39 C40 C41 105.0(2) . . ?
C39 C40 H40A 110.8 . . ?
C41 C40 H40A 110.8 . . ?
C39 C40 H40B 110.8 . . ?
C41 C40 H40B 110.8 . . ?
H40A C40 H40B 108.8 . . ?
N2 C41 C37 112.3(2) . . ?
N2 C41 C40 112.4(2) . . ?
C37 C41 C40 103.5(2) . . ?
N2 C41 H41 109.5 . . ?
C37 C41 H41 109.5 . . ?
C40 C41 H41 109.5 . . ?
O5 C42 O4 124.9(3) . . ?
O5 C42 C43 124.8(3) . . ?
O4 C42 C43 110.3(2) . . ?
C42 C43 C44 113.3(2) . . ?
C42 C43 C52 113.3(2) . . ?
C44 C43 C52 107.7(2) . . ?
C42 C43 H43 107.4 . . ?
C44 C43 H43 107.4 . . ?
C52 C43 H43 107.4 . . ?
C59 C44 C45 122.4(3) . . ?
C59 C44 C43 126.4(3) . . ?
C45 C44 C43 111.2(2) . . ?
C58 C45 C46 107.9(2) . . ?
C58 C45 C44 108.3(2) . . ?
C46 C45 C44 104.0(2) . . ?
C58 C45 H45 112.1 . . ?
C46 C45 H45 112.1 . . ?
C44 C45 H45 112.1 . . ?
C47 C46 C51 121.0(3) . . ?
C47 C46 C45 126.6(3) . . ?
C51 C46 C45 112.3(2) . . ?
C46 C47 C48 119.6(3) . . ?
C46 C47 H47 120.2 . . ?
C48 C47 H47 120.2 . . ?
C49 C48 C47 119.5(3) . . ?
C49 C48 H48 120.3 . . ?
C47 C48 H48 120.3 . . ?
C48 C49 C50 120.9(3) . . ?
C48 C49 H49 119.5 . . ?
C50 C49 H49 119.5 . . ?
C51 C50 C49 119.4(3) . . ?
C51 C50 H50 120.3 . . ?
C49 C50 H50 120.3 . . ?
C50 C51 C46 119.5(3) . . ?
C50 C51 C52 126.9(3) . . ?
C46 C51 C52 113.6(2) . . ?
C51 C52 C53 107.6(2) . . ?
C51 C52 C43 108.8(2) . . ?
C53 C52 C43 104.1(2) . . ?
C51 C52 H52 112.0 . . ?
C53 C52 H52 112.0 . . ?
C43 C52 H52 112.0 . . ?
C54 C53 C58 119.9(3) . . ?
C54 C53 C52 127.0(3) . . ?
C58 C53 C52 113.0(2) . . ?
C53 C54 C55 119.4(3) . . ?
C53 C54 H54 120.3 . . ?
C55 C54 H54 120.3 . . ?
C56 C55 C54 120.7(3) . . ?
C56 C55 H55 119.7 . . ?
C54 C55 H55 119.7 . . ?
C55 C56 C57 120.5(3) . . ?
C55 C56 H56 119.7 . . ?
C57 C56 H56 119.7 . . ?
C58 C57 C56 118.9(3) . . ?
C58 C57 H57 120.5 . . ?
C56 C57 H57 120.5 . . ?
C57 C58 C53 120.5(3) . . ?
C57 C58 C45 126.7(3) . . ?
C53 C58 C45 112.9(2) . . ?
C44 C59 H59A 120.0 . . ?
C44 C59 H59B 120.0 . . ?
H59A C59 H59B 120.0 . . ?
O6 C60 N2 121.4(3) . . ?
O6 C60 C61 121.7(2) . . ?
N2 C60 C61 116.9(2) . . ?
C62 C61 C63 109.3(3) . . ?
C62 C61 C60 109.3(2) . . ?
C63 C61 C60 109.6(3) . . ?
C62 C61 C64 109.2(3) . . ?
C63 C61 C64 110.8(3) . . ?
C60 C61 C64 108.6(2) . . ?
C61 C62 H62A 109.5 . . ?
C61 C62 H62B 109.5 . . ?
H62A C62 H62B 109.5 . . ?
C61 C62 H62C 109.5 . . ?
H62A C62 H62C 109.5 . . ?
H62B C62 H62C 109.5 . . ?
C61 C63 H63A 109.5 . . ?
C61 C63 H63B 109.5 . . ?
H63A C63 H63B 109.5 . . ?
C61 C63 H63C 109.5 . . ?
H63A C63 H63C 109.5 . . ?
H63B C63 H63C 109.5 . . ?
C61 C64 H64A 109.5 . . ?
C61 C64 H64B 109.5 . . ?
H64A C64 H64B 109.5 . . ?
C61 C64 H64C 109.5 . . ?
H64A C64 H64C 109.5 . . ?
H64B C64 H64C 109.5 . . ?

loop_
_geom_bond_atom_site_label_1
_geom_bond_atom_site_label_2
_geom_bond_distance
_geom_bond_site_symmetry_2
_geom_bond_publ_flag
O1 C10 1.346(3) . ?
O1 C1 1.471(3) . ?
O2 C10 1.204(3) . ?
O3 C28 1.233(3) . ?
O4 C42 1.347(3) . ?
O4 C33 1.468(3) . ?
O5 C42 1.202(3) . ?
O6 C60 1.240(3) . ?
N1 C28 1.337(3) . ?
N1 C9 1.462(3) . ?
N1 H1N 0.8800 . ?
N2 C60 1.340(3) . ?
N2 C41 1.458(3) . ?
N2 H2 0.8800 . ?
C1 C2 1.520(4) . ?
C1 C5 1.529(4) . ?
C1 H1 1.0000 . ?
C2 C3 1.546(5) . ?
C2 H2A 0.9900 . ?
C2 H2B 0.9900 . ?
C3 C4 1.545(5) . ?
C3 H3A 0.9900 . ?
C3 H3B 0.9900 . ?
C4 C5 1.538(4) . ?
C4 H4A 0.9900 . ?
C4 H4B 0.9900 . ?
C5 C9 1.542(4) . ?
C5 C6 1.555(4) . ?
C6 C7 1.587(7) . ?
C6 H6A 0.9900 . ?
C6 H6B 0.9900 . ?
C7 C8 1.454(7) . ?
C7 H7A 0.9900 . ?
C7 H7B 0.9900 . ?
C8 C9 1.534(4) . ?
C8 H8A 0.9900 . ?
C8 H8B 0.9900 . ?
C7' H7'1 0.9900 . ?
C7' H7'2 0.9900 . ?
C9 H9 1.0000 . ?
C10 C11 1.508(4) . ?
C11 C12 1.532(4) . ?
C11 C20 1.564(4) . ?
C11 H11 1.0000 . ?
C12 C27 1.321(4) . ?
C12 C13 1.523(4) . ?
C13 C26 1.514(4) . ?
C13 C14 1.515(4) . ?
C13 H13 1.0000 . ?
C14 C15 1.385(4) . ?
C14 C19 1.394(4) . ?
C15 C16 1.382(4) . ?
C15 H15 0.9500 . ?
C16 C17 1.384(5) . ?
C16 H16 0.9500 . ?
C17 C18 1.389(5) . ?
C17 H17 0.9500 . ?
C18 C19 1.386(4) . ?
C18 H18 0.9500 . ?
C19 C20 1.517(4) . ?
C20 C21 1.527(4) . ?
C20 H20 1.0000 . ?
C21 C22 1.378(4) . ?
C21 C26 1.397(4) . ?
C22 C23 1.390(4) . ?
C22 H22 0.9500 . ?
C23 C24 1.379(4) . ?
C23 H23 0.9500 . ?
C24 C25 1.390(4) . ?
C24 H24 0.9500 . ?
C25 C26 1.380(4) . ?
C25 H25 0.9500 . ?
C27 H27A 0.9500 . ?
C27 H27B 0.9500 . ?
C28 C29 1.530(4) . ?
C29 C32 1.518(5) . ?
C29 C30 1.525(6) . ?
C29 C31' 1.530(8) . ?
C29 C30' 1.533(8) . ?
C29 C32' 1.541(8) . ?
C29 C31 1.541(5) . ?
C30 H30A 0.9800 . ?
C30 H30B 0.9800 . ?
C30 H30C 0.9800 . ?
C31 H31A 0.9800 . ?
C31 H31B 0.9800 . ?
C31 H31C 0.9800 . ?
C32 H32A 0.9800 . ?
C32 H32B 0.9800 . ?
C32 H32C 0.9800 . ?
C30' H30D 0.9800 . ?
C30' H30E 0.9800 . ?
C30' H30F 0.9800 . ?
C31' H31D 0.9800 . ?
C31' H31E 0.9800 . ?
C31' H31F 0.9800 . ?
C32' H32D 0.9800 . ?
C32' H32E 0.9800 . ?
C32' H32F 0.9800 . ?
C33 C37 1.522(4) . ?
C33 C34 1.522(4) . ?
C33 H33 1.0000 . ?
C34 C35 1.535(4) . ?
C34 H34A 0.9900 . ?
C34 H34B 0.9900 . ?
C35 C36 1.540(4) . ?
C35 H35A 0.9900 . ?
C35 H35B 0.9900 . ?
C36 C37 1.549(4) . ?
C36 H36A 0.9900 . ?
C36 H36B 0.9900 . ?
C37 C41 1.533(4) . ?
C37 C38 1.552(4) . ?
C38 C39 1.541(4) . ?
C38 H38A 0.9900 . ?
C38 H38B 0.9900 . ?
C39 C40 1.530(4) . ?
C39 H39A 0.9900 . ?
C39 H39B 0.9900 . ?
C40 C41 1.536(4) . ?
C40 H40A 0.9900 . ?
C40 H40B 0.9900 . ?
C41 H41 1.0000 . ?
C42 C43 1.513(4) . ?
C43 C44 1.539(4) . ?
C43 C52 1.560(4) . ?
C43 H43 1.0000 . ?
C44 C59 1.321(4) . ?
C44 C45 1.529(4) . ?
C45 C58 1.521(4) . ?
C45 C46 1.525(4) . ?
C45 H45 1.0000 . ?
C46 C47 1.373(4) . ?
C46 C51 1.400(4) . ?
C47 C48 1.393(4) . ?
C47 H47 0.9500 . ?
C48 C49 1.389(4) . ?
C48 H48 0.9500 . ?
C49 C50 1.390(4) . ?
C49 H49 0.9500 . ?
C50 C51 1.384(4) . ?
C50 H50 0.9500 . ?
C51 C52 1.516(4) . ?
C52 C53 1.520(4) . ?
C52 H52 1.0000 . ?
C53 C54 1.382(4) . ?
C53 C58 1.399(4) . ?
C54 C55 1.393(4) . ?
C54 H54 0.9500 . ?
C55 C56 1.371(4) . ?
C55 H55 0.9500 . ?
C56 C57 1.398(4) . ?
C56 H56 0.9500 . ?
C57 C58 1.386(4) . ?
C57 H57 0.9500 . ?
C59 H59A 0.9500 . ?
C59 H59B 0.9500 . ?
C60 C61 1.529(4) . ?
C61 C62 1.522(4) . ?
C61 C63 1.525(4) . ?
C61 C64 1.536(4) . ?
C62 H62A 0.9800 . ?
C62 H62B 0.9800 . ?
C62 H62C 0.9800 . ?
C63 H63A 0.9800 . ?
C63 H63B 0.9800 . ?
C63 H63C 0.9800 . ?
C64 H64A 0.9800 . ?
C64 H64B 0.9800 . ?
C64 H64C 0.9800 . ?

loop_
_geom_hbond_atom_site_label_D
_geom_hbond_atom_site_label_H
_geom_hbond_atom_site_label_A
_geom_hbond_distance_DH
_geom_hbond_distance_HA
_geom_hbond_distance_DA
_geom_hbond_angle_DHA
_geom_hbond_site_symmetry_A
N1 H1N O6 0.88 2.24 3.102(3) 166.8 6_566
N2 H2 O3 0.88 2.25 3.129(3) 177.4 .

loop_
_geom_torsion_atom_site_label_1
_geom_torsion_atom_site_label_2
_geom_torsion_atom_site_label_3
_geom_torsion_atom_site_label_4
_geom_torsion
_geom_torsion_site_symmetry_1
_geom_torsion_site_symmetry_2
_geom_torsion_site_symmetry_3
_geom_torsion_site_symmetry_4
_geom_torsion_publ_flag
C10 O1 C1 C2 -82.8(3) . . . . ?
C10 O1 C1 C5 164.5(2) . . . . ?
O1 C1 C2 C3 -85.7(3) . . . . ?
C5 C1 C2 C3 29.0(3) . . . . ?
C1 C2 C3 C4 -5.1(4) . . . . ?
C2 C3 C4 C5 -20.5(4) . . . . ?
O1 C1 C5 C4 74.3(3) . . . . ?
C2 C1 C5 C4 -41.3(3) . . . . ?
O1 C1 C5 C9 -49.7(3) . . . . ?
C2 C1 C5 C9 -165.3(2) . . . . ?
O1 C1 C5 C6 -168.4(2) . . . . ?
C2 C1 C5 C6 76.0(3) . . . . ?
C3 C4 C5 C1 38.0(3) . . . . ?
C3 C4 C5 C9 165.1(3) . . . . ?
C3 C4 C5 C6 -79.2(3) . . . . ?
C1 C5 C6 C7 136.3(4) . . . . ?
C4 C5 C6 C7 -112.0(4) . . . . ?
C9 C5 C6 C7 9.3(4) . . . . ?
C5 C6 C7 C8 14.5(5) . . . . ?
C6 C7 C8 C9 -33.0(5) . . . . ?
C28 N1 C9 C8 -107.5(3) . . . . ?
C28 N1 C9 C5 135.5(3) . . . . ?
C7 C8 C9 N1 -82.2(4) . . . . ?
C7 C8 C9 C5 39.8(4) . . . . ?
C1 C5 C9 N1 -29.8(3) . . . . ?
C4 C5 C9 N1 -148.0(3) . . . . ?
C6 C5 C9 N1 92.4(3) . . . . ?
C1 C5 C9 C8 -150.9(2) . . . . ?
C4 C5 C9 C8 90.9(3) . . . . ?
C6 C5 C9 C8 -28.8(3) . . . . ?
C1 O1 C10 O2 -5.2(4) . . . . ?
C1 O1 C10 C11 174.3(2) . . . . ?
O2 C10 C11 C12 104.3(3) . . . . ?
O1 C10 C11 C12 -75.3(3) . . . . ?
O2 C10 C11 C20 -18.0(4) . . . . ?
O1 C10 C11 C20 162.4(2) . . . . ?
C10 C11 C12 C27 43.2(4) . . . . ?
C20 C11 C12 C27 168.0(3) . . . . ?
C10 C11 C12 C13 -134.1(2) . . . . ?
C20 C11 C12 C13 -9.3(3) . . . . ?
C27 C12 C13 C26 131.6(3) . . . . ?
C11 C12 C13 C26 -50.9(3) . . . . ?
C27 C12 C13 C14 -113.3(3) . . . . ?
C11 C12 C13 C14 64.1(3) . . . . ?
C26 C13 C14 C15 -127.7(3) . . . . ?
C12 C13 C14 C15 117.6(3) . . . . ?
C26 C13 C14 C19 55.3(3) . . . . ?
C12 C13 C14 C19 -59.3(3) . . . . ?
C19 C14 C15 C16 -1.1(5) . . . . ?
C13 C14 C15 C16 -177.8(3) . . . . ?
C14 C15 C16 C17 0.8(6) . . . . ?
C15 C16 C17 C18 0.4(6) . . . . ?
C16 C17 C18 C19 -1.2(5) . . . . ?
C17 C18 C19 C14 0.9(5) . . . . ?
C17 C18 C19 C20 179.7(3) . . . . ?
C15 C14 C19 C18 0.3(5) . . . . ?
C13 C14 C19 C18 177.4(3) . . . . ?
C15 C14 C19 C20 -178.7(3) . . . . ?
C13 C14 C19 C20 -1.6(4) . . . . ?
C18 C19 C20 C21 127.5(3) . . . . ?
C14 C19 C20 C21 -53.6(3) . . . . ?
C18 C19 C20 C11 -119.9(3) . . . . ?
C14 C19 C20 C11 59.0(3) . . . . ?
C10 C11 C20 C19 74.2(3) . . . . ?
C12 C11 C20 C19 -50.7(3) . . . . ?
C10 C11 C20 C21 -171.5(2) . . . . ?
C12 C11 C20 C21 63.6(3) . . . . ?
C19 C20 C21 C22 -125.2(3) . . . . ?
C11 C20 C21 C22 119.9(3) . . . . ?
C19 C20 C21 C26 56.4(3) . . . . ?
C11 C20 C21 C26 -58.5(3) . . . . ?
C26 C21 C22 C23 0.4(4) . . . . ?
C20 C21 C22 C23 -177.9(3) . . . . ?
C21 C22 C23 C24 1.2(5) . . . . ?
C22 C23 C24 C25 -0.6(5) . . . . ?
C23 C24 C25 C26 -1.8(5) . . . . ?
C24 C25 C26 C21 3.4(4) . . . . ?
C24 C25 C26 C13 -177.8(3) . . . . ?
C22 C21 C26 C25 -2.8(4) . . . . ?
C20 C21 C26 C25 175.8(3) . . . . ?
C22 C21 C26 C13 178.3(3) . . . . ?
C20 C21 C26 C13 -3.2(3) . . . . ?
C14 C13 C26 C25 128.8(3) . . . . ?
C12 C13 C26 C25 -118.8(3) . . . . ?
C14 C13 C26 C21 -52.4(3) . . . . ?
C12 C13 C26 C21 60.1(3) . . . . ?
C9 N1 C28 O3 -1.6(4) . . . . ?
C9 N1 C28 C29 179.5(3) . . . . ?
O3 C28 C29 C32 -79.2(6) . . . . ?
N1 C28 C29 C32 99.7(5) . . . . ?
O3 C28 C29 C30 154.6(7) . . . . ?
N1 C28 C29 C30 -26.5(8) . . . . ?
O3 C28 C29 C31' 9.4(14) . . . . ?
N1 C28 C29 C31' -171.7(13) . . . . ?
O3 C28 C29 C30' 136(2) . . . . ?
N1 C28 C29 C30' -45(2) . . . . ?
O3 C28 C29 C32' -113.1(11) . . . . ?
N1 C28 C29 C32' 65.9(11) . . . . ?
O3 C28 C29 C31 36.7(6) . . . . ?
N1 C28 C29 C31 -144.4(5) . . . . ?
C42 O4 C33 C37 163.4(2) . . . . ?
C42 O4 C33 C34 -84.4(3) . . . . ?
O4 C33 C34 C35 -80.0(3) . . . . ?
C37 C33 C34 C35 34.1(3) . . . . ?
C33 C34 C35 C36 -14.1(3) . . . . ?
C34 C35 C36 C37 -10.7(3) . . . . ?
O4 C33 C37 C41 -47.5(3) . . . . ?
C34 C33 C37 C41 -163.2(2) . . . . ?
O4 C33 C37 C36 75.4(2) . . . . ?
C34 C33 C37 C36 -40.2(3) . . . . ?
O4 C33 C37 C38 -165.4(2) . . . . ?
C34 C33 C37 C38 78.9(3) . . . . ?
C35 C36 C37 C33 31.4(3) . . . . ?
C35 C36 C37 C41 158.3(2) . . . . ?
C35 C36 C37 C38 -87.4(3) . . . . ?
C33 C37 C38 C39 156.5(2) . . . . ?
C41 C37 C38 C39 29.8(3) . . . . ?
C36 C37 C38 C39 -89.8(3) . . . . ?
C37 C38 C39 C40 -7.9(3) . . . . ?
C38 C39 C40 C41 -17.2(3) . . . . ?
C60 N2 C41 C37 147.9(3) . . . . ?
C60 N2 C41 C40 -96.0(3) . . . . ?
C33 C37 C41 N2 -41.1(3) . . . . ?
C36 C37 C41 N2 -159.4(2) . . . . ?
C38 C37 C41 N2 81.0(3) . . . . ?
C33 C37 C41 C40 -162.6(2) . . . . ?
C36 C37 C41 C40 79.1(3) . . . . ?
C38 C37 C41 C40 -40.4(3) . . . . ?
C39 C40 C41 N2 -85.4(3) . . . . ?
C39 C40 C41 C37 36.0(3) . . . . ?
C33 O4 C42 O5 -3.1(4) . . . . ?
C33 O4 C42 C43 179.3(2) . . . . ?
O5 C42 C43 C44 105.9(3) . . . . ?
O4 C42 C43 C44 -76.4(3) . . . . ?
O5 C42 C43 C52 -17.2(4) . . . . ?
O4 C42 C43 C52 160.5(2) . . . . ?
C42 C43 C44 C59 38.4(4) . . . . ?
C52 C43 C44 C59 164.5(3) . . . . ?
C42 C43 C44 C45 -138.6(2) . . . . ?
C52 C43 C44 C45 -12.5(3) . . . . ?
C59 C44 C45 C58 134.7(3) . . . . ?
C43 C44 C45 C58 -48.2(3) . . . . ?
C59 C44 C45 C46 -110.7(3) . . . . ?
C43 C44 C45 C46 66.4(3) . . . . ?
C58 C45 C46 C47 -126.2(3) . . . . ?
C44 C45 C46 C47 118.9(3) . . . . ?
C58 C45 C46 C51 56.3(3) . . . . ?
C44 C45 C46 C51 -58.6(3) . . . . ?
C51 C46 C47 C48 -1.6(4) . . . . ?
C45 C46 C47 C48 -178.9(3) . . . . ?
C46 C47 C48 C49 1.4(4) . . . . ?
C47 C48 C49 C50 0.0(5) . . . . ?
C48 C49 C50 C51 -1.2(4) . . . . ?
C49 C50 C51 C46 1.1(4) . . . . ?
C49 C50 C51 C52 -177.7(3) . . . . ?
C47 C46 C51 C50 0.3(4) . . . . ?
C45 C46 C51 C50 178.0(2) . . . . ?
C47 C46 C51 C52 179.3(2) . . . . ?
C45 C46 C51 C52 -3.1(3) . . . . ?
C50 C51 C52 C53 126.3(3) . . . . ?
C46 C51 C52 C53 -52.6(3) . . . . ?
C50 C51 C52 C43 -121.4(3) . . . . ?
C46 C51 C52 C43 59.7(3) . . . . ?
C42 C43 C52 C51 77.6(3) . . . . ?
C44 C43 C52 C51 -48.5(3) . . . . ?
C42 C43 C52 C53 -167.8(2) . . . . ?
C44 C43 C52 C53 66.1(3) . . . . ?
C51 C52 C53 C54 -126.7(3) . . . . ?
C43 C52 C53 C54 117.9(3) . . . . ?
C51 C52 C53 C58 56.2(3) . . . . ?
C43 C52 C53 C58 -59.2(3) . . . . ?
C58 C53 C54 C55 0.6(4) . . . . ?
C52 C53 C54 C55 -176.4(3) . . . . ?
C53 C54 C55 C56 0.8(5) . . . . ?
C54 C55 C56 C57 -1.2(5) . . . . ?
C55 C56 C57 C58 0.0(5) . . . . ?
C56 C57 C58 C53 1.4(4) . . . . ?
C56 C57 C58 C45 180.0(3) . . . . ?
C54 C53 C58 C57 -1.7(4) . . . . ?
C52 C53 C58 C57 175.7(2) . . . . ?
C54 C53 C58 C45 179.5(2) . . . . ?
C52 C53 C58 C45 -3.1(3) . . . . ?
C46 C45 C58 C57 128.5(3) . . . . ?
C44 C45 C58 C57 -119.5(3) . . . . ?
C46 C45 C58 C53 -52.8(3) . . . . ?
C44 C45 C58 C53 59.1(3) . . . . ?
C41 N2 C60 O6 -0.5(4) . . . . ?
C41 N2 C60 C61 -179.8(2) . . . . ?
O6 C60 C61 C62 0.3(4) . . . . ?
N2 C60 C61 C62 179.6(3) . . . . ?
O6 C60 C61 C63 120.1(3) . . . . ?
N2 C60 C61 C63 -60.7(3) . . . . ?
O6 C60 C61 C64 -118.8(3) . . . . ?
N2 C60 C61 C64 60.5(3) . . . . ?
